data_4342878
loop_
_publ_author_name
'Chorazy, Szymon'
'Arczynski, Miros\/law'
'Nakabayashi, Koji'
'Sieklucka, Barbara'
'Ohkoshi, Shin-Ichi'

_publ_section_title
;
 Visible to Near-Infrared Emission from
 Ln(III)(Bis-oxazoline)-[Mo(V)(CN)8] (Ln = Ce-Yb) Magnetic Coordination
 Polymers Showing Unusual Lanthanide-Dependent Sliding of Cyanido-Bridged
 Layers.
;
_journal_issue 10
_journal_name_full 'Inorganic chemistry'
_journal_page_first 4724
_journal_page_last 4736
_journal_paper_doi 10.1021/acs.inorgchem.5b00040
_journal_volume 54
_journal_year 2015
_chemical_formula_sum 'C26 H25 Mo N14 Nd O7'
_chemical_formula_weight 885.78
_chemical_name_systematic
;
 ?
;
_space_group_IT_number 14
_symmetry_cell_setting monoclinic
_symmetry_space_group_name_Hall '-P 2yn'
_symmetry_space_group_name_H-M 'P 1 21/n 1'
_atom_sites_solution_hydrogens geom
_atom_sites_solution_primary direct
_atom_sites_solution_secondary difmap
_audit_conform_dict_location ftp://ftp.iucr.org/pub/cif_core.dic
_audit_conform_dict_name cif_core.dic
_audit_conform_dict_version 2.4
_audit_creation_date 2014-09-17T11:57:08-00:00
_audit_creation_method 'WinGX routine CIF_UPDATE'
_cell_angle_alpha 90
_cell_angle_beta 93.0080(10)
_cell_angle_gamma 90
_cell_formula_units_Z 4
_cell_length_a 12.5309(4)
_cell_length_b 19.8875(6)
_cell_length_c 13.9770(5)
_cell_measurement_temperature 90(2)
_cell_volume 3478.4(2)
_computing_structure_refinement 'SHELXL-97 (Sheldrick, 1997)'
_computing_structure_solution 'SHELXS-97 (Sheldrick, 1990)'
_diffrn_ambient_temperature 90(2)
_diffrn_measured_fraction_theta_full 0.996
_diffrn_measured_fraction_theta_max 0.996
_diffrn_measurement_device_type 'Rigaku R-AXIS RAPID'
_diffrn_measurement_method \w
_diffrn_radiation_monochromator graphite
_diffrn_radiation_type MoK\a
_diffrn_radiation_wavelength 0.71075
_diffrn_reflns_av_R_equivalents 0.0389
_diffrn_reflns_av_unetI/netI 0.0253
_diffrn_reflns_limit_h_max 16
_diffrn_reflns_limit_h_min -16
_diffrn_reflns_limit_k_max 25
_diffrn_reflns_limit_k_min -24
_diffrn_reflns_limit_l_max 18
_diffrn_reflns_limit_l_min -18
_diffrn_reflns_number 52506
_diffrn_reflns_theta_full 27.48
_diffrn_reflns_theta_max 27.48
_diffrn_reflns_theta_min 3.04
_exptl_absorpt_coefficient_mu 1.899
_exptl_absorpt_correction_T_max 0.8183
_exptl_absorpt_correction_T_min 0.7384
_exptl_absorpt_correction_type multi-scan
_exptl_absorpt_process_details 'ABSCOR (Rigaku, 1995)'
_exptl_crystal_colour yellow
_exptl_crystal_density_diffrn 1.691
_exptl_crystal_density_method 'not measured'
_exptl_crystal_description block
_exptl_crystal_F_000 1748
_exptl_crystal_size_max 0.17
_exptl_crystal_size_mid 0.11
_exptl_crystal_size_min 0.11
_refine_diff_density_max 1.715
_refine_diff_density_min -0.66
_refine_diff_density_rms 0.1
_refine_ls_extinction_method none
_refine_ls_goodness_of_fit_ref 1.048
_refine_ls_hydrogen_treatment refall
_refine_ls_matrix_type full
_refine_ls_number_parameters 569
_refine_ls_number_reflns 7942
_refine_ls_number_restraints 0
_refine_ls_restrained_S_all 1.048
_refine_ls_R_factor_all 0.0328
_refine_ls_R_factor_gt 0.0281
_refine_ls_shift/su_max 0.005
_refine_ls_shift/su_mean 0
_refine_ls_structure_factor_coef Fsqd
_refine_ls_weighting_details 'calc w=1/[\s^2^(Fo^2^)+(0.0301P)^2^+5.6395P] where P=(Fo^2^+2Fc^2^)/3'
_refine_ls_weighting_scheme calc
_refine_ls_wR_factor_gt 0.0669
_refine_ls_wR_factor_ref 0.0689
_reflns_number_gt 7134
_reflns_number_total 7942
_reflns_threshold_expression >2sigma(I)
_cod_data_source_file ic5b00040_si_002.cif
_cod_data_source_block NdMoBox
_cod_depositor_comments 'Adding full bibliography for 4342874--4342887.cif.'
_cod_original_sg_symbol_H-M 'P 21/n'
_cod_database_code 4342878

loop_
_symmetry_equiv_pos_as_xyz
'x, y, z'
'-x+1/2, y+1/2, -z+1/2'
'-x, -y, -z'
'x-1/2, -y-1/2, z-1/2'

loop_
_atom_site_label
_atom_site_type_symbol
_atom_site_fract_x
_atom_site_fract_y
_atom_site_fract_z
_atom_site_U_iso_or_equiv
_atom_site_adp_type
_atom_site_occupancy
_atom_site_symmetry_multiplicity
_atom_site_calc_flag
_atom_site_refinement_flags
Nd1 Nd 0.289501(11) 0.629086(6) 0.384915(10) 0.01704(5) Uani 1 1 d .
Mo1 Mo 0.561572(16) 0.631658(10) 0.735356(15) 0.01442(6) Uani 1 1 d .
O5 O 0.61090(16) 0.73929(11) 0.32727(16) 0.0326(5) Uani 1 1 d .
O6 O 0.49774(18) 0.82137(11) 0.45225(17) 0.0359(5) Uani 1 1 d .
O1 O 0.29843(18) 0.62203(10) 0.21382(15) 0.0318(5) Uani 1 1 d .
O2 O 0.17171(16) 0.66816(10) 0.50111(15) 0.0278(4) Uani 1 1 d .
O3 O 0.09963(17) 0.43874(10) 0.49067(16) 0.0309(5) Uani 1 1 d .
O4 O -0.00598(16) 0.48489(12) 0.32266(16) 0.0345(5) Uani 1 1 d .
O7 O 0.2637(2) 0.42056(12) 0.87456(18) 0.0397(5) Uani 1 1 d .
N4 N 0.68163(19) 0.68963(12) 0.54681(18) 0.0269(5) Uani 1 1 d .
N6 N 0.8121(2) 0.58863(15) 0.7949(2) 0.0390(7) Uani 1 1 d .
N7 N 0.3549(2) 0.53882(13) 0.79175(19) 0.0323(6) Uani 1 1 d .
N8 N 0.5724(2) 0.61979(17) 0.9718(2) 0.0441(7) Uani 1 1 d .
N3 N 0.6820(2) 0.77239(12) 0.80721(17) 0.0256(5) Uani 1 1 d .
N5 N 0.3842(2) 0.75280(14) 0.7573(2) 0.0387(7) Uani 1 1 d .
N1 N 0.40378(18) 0.61407(11) 0.54000(16) 0.0209(5) Uani 1 1 d .
N16 N 0.36582(19) 0.74431(11) 0.44527(17) 0.0236(5) Uani 1 1 d .
N15 N 0.48165(19) 0.66067(12) 0.33627(18) 0.0251(5) Uani 1 1 d .
N2 N 0.61223(19) 0.48002(11) 0.65302(18) 0.0251(5) Uani 1 1 d .
N13 N 0.21954(18) 0.52309(11) 0.47940(17) 0.0229(5) Uani 1 1 d .
N14 N 0.11218(19) 0.57077(12) 0.31704(18) 0.0274(5) Uani 1 1 d .
N11 N 0.29013(19) 0.61603(12) 0.05250(17) 0.0249(5) Uani 1 1 d .
N12A N 0.0537(6) 0.6839(4) 0.6045(6) 0.0295(16) Uani 0.5 1 d P
N12B N 0.0142(5) 0.6912(4) 0.5803(5) 0.0207(14) Uani 0.5 1 d P
C4 C 0.6405(2) 0.66878(13) 0.61272(19) 0.0195(5) Uani 1 1 d .
C6 C 0.7255(2) 0.60423(14) 0.7743(2) 0.0256(6) Uani 1 1 d .
C7 C 0.4264(2) 0.57174(14) 0.7743(2) 0.0247(6) Uani 1 1 d .
C8 C 0.5669(2) 0.62352(15) 0.8898(2) 0.0271(6) Uani 1 1 d .
C3 C 0.6407(2) 0.72303(12) 0.78248(19) 0.0191(5) Uani 1 1 d .
C5 C 0.4437(2) 0.70945(14) 0.7498(2) 0.0246(6) Uani 1 1 d .
C1 C 0.4568(2) 0.62055(12) 0.6087(2) 0.0185(5) Uani 1 1 d .
C25 C 0.5190(2) 0.71812(14) 0.3606(2) 0.0251(6) Uani 1 1 d .
C23 C 0.5585(2) 0.63075(15) 0.2719(3) 0.0306(7) Uani 1 1 d .
C24 C 0.6452(3) 0.68474(17) 0.2650(3) 0.0355(7) Uani 1 1 d .
C26 C 0.4577(2) 0.76207(14) 0.4219(2) 0.0263(6) Uani 1 1 d .
C27 C 0.4118(3) 0.85208(18) 0.5063(3) 0.0403(8) Uani 1 1 d .
C28 C 0.3257(3) 0.79826(15) 0.5066(2) 0.0312(7) Uani 1 1 d .
C2 C 0.5939(2) 0.53239(13) 0.68221(19) 0.0197(5) Uani 1 1 d .
C19 C 0.1353(2) 0.49378(13) 0.4471(2) 0.0229(6) Uani 1 1 d .
C20 C 0.0793(2) 0.51900(14) 0.3589(2) 0.0246(6) Uani 1 1 d .
C21 C -0.0277(3) 0.5158(2) 0.2276(3) 0.0424(9) Uani 1 1 d .
C22 C 0.0393(3) 0.5798(2) 0.2311(3) 0.0395(8) Uani 1 1 d .
C17 C 0.2606(3) 0.48302(16) 0.5627(2) 0.0323(7) Uani 1 1 d .
C18 C 0.1816(3) 0.42464(15) 0.5680(2) 0.0310(7) Uani 1 1 d .
C11 C 0.2756(2) 0.64688(15) 0.1334(2) 0.0241(6) Uani 1 1 d .
C12A C 0.0859(5) 0.6879(3) 0.5174(5) 0.0287(13) Uani 0.5 1 d P
C12B C 0.1123(5) 0.6649(3) 0.5774(5) 0.0222(11) Uani 0.5 1 d P
C14 C 0.3346(3) 0.54796(16) 0.0511(3) 0.0383(8) Uani 1 1 d .
C13 C 0.2636(3) 0.64818(18) -0.0398(2) 0.0348(7) Uani 1 1 d .
C15A C 0.1255(6) 0.6501(3) 0.6789(5) 0.0424(16) Uani 0.5 1 d P
C15B C -0.0326(5) 0.7264(3) 0.4971(5) 0.0367(15) Uani 0.5 1 d P
C16 C -0.0497(3) 0.6920(3) 0.6507(4) 0.0816(19) Uani 1 1 d .
H11 H 0.247(3) 0.6910(18) 0.127(2) 0.032(9) Uiso 1 1 d .
H23B H 0.524(3) 0.6171(17) 0.206(3) 0.034(9) Uiso 1 1 d .
H23A H 0.587(3) 0.5890(18) 0.300(2) 0.033(9) Uiso 1 1 d .
H22A H 0.081(3) 0.5820(17) 0.174(3) 0.035(9) Uiso 1 1 d .
H22B H -0.007(3) 0.6186(19) 0.241(3) 0.042(10) Uiso 1 1 d .
H21B H 0.001(3) 0.485(2) 0.180(3) 0.049(11) Uiso 1 1 d .
H21A H -0.104(3) 0.5247(19) 0.226(3) 0.047(11) Uiso 1 1 d .
H17B H 0.262(3) 0.5102(18) 0.619(3) 0.034(9) Uiso 1 1 d .
H17A H 0.333(3) 0.4694(18) 0.550(3) 0.037(10) Uiso 1 1 d .
H18B H 0.143(3) 0.4224(17) 0.630(3) 0.038(10) Uiso 1 1 d .
H18A H 0.202(3) 0.3820(18) 0.549(3) 0.037(10) Uiso 1 1 d .
H13C H 0.215(4) 0.618(2) -0.082(4) 0.076(15) Uiso 1 1 d .
H13A H 0.233(3) 0.6909(19) -0.029(3) 0.039(10) Uiso 1 1 d .
H13B H 0.331(3) 0.650(2) -0.079(3) 0.049(11) Uiso 1 1 d .
H28B H 0.261(3) 0.8139(19) 0.481(3) 0.046(11) Uiso 1 1 d .
H28A H 0.321(3) 0.7803(19) 0.569(3) 0.042(10) Uiso 1 1 d .
H27A H 0.457(4) 0.849(3) 0.562(4) 0.079(16) Uiso 1 1 d .
H24A H 0.711(3) 0.668(2) 0.289(3) 0.050(11) Uiso 1 1 d .
H14C H 0.352(3) 0.534(2) 0.119(3) 0.060(13) Uiso 1 1 d .
H14A H 0.393(3) 0.546(2) 0.012(3) 0.051(12) Uiso 1 1 d .
H14B H 0.283(4) 0.517(2) 0.018(3) 0.071(14) Uiso 1 1 d .
H24B H 0.645(4) 0.697(2) 0.195(4) 0.081(16) Uiso 1 1 d .
H27B H 0.386(4) 0.903(3) 0.471(4) 0.085(16) Uiso 1 1 d .
H7B H 0.326(4) 0.410(3) 0.924(4) 0.080(16) Uiso 1 1 d .
H7A H 0.297(3) 0.465(2) 0.849(3) 0.064(13) Uiso 1 1 d .

loop_
_atom_site_aniso_label
_atom_site_aniso_U_11
_atom_site_aniso_U_22
_atom_site_aniso_U_33
_atom_site_aniso_U_23
_atom_site_aniso_U_13
_atom_site_aniso_U_12
Nd1 0.01800(8) 0.01327(7) 0.01927(8) 0.00149(5) -0.00430(5) 0.00128(4)
Mo1 0.01404(11) 0.01350(10) 0.01561(11) -0.00087(7) -0.00028(8) -0.00063(7)
O5 0.0245(10) 0.0352(12) 0.0376(13) 0.0022(9) -0.0024(9) -0.0081(8)
O6 0.0387(12) 0.0292(11) 0.0391(13) -0.0060(9) -0.0048(10) -0.0121(9)
O1 0.0374(12) 0.0352(12) 0.0224(11) 0.0007(8) -0.0011(9) 0.0124(9)
O2 0.0275(11) 0.0264(10) 0.0296(11) 0.0013(8) 0.0024(9) 0.0018(8)
O3 0.0311(11) 0.0221(10) 0.0399(13) 0.0004(9) 0.0066(9) -0.0087(8)
O4 0.0202(10) 0.0466(13) 0.0361(13) -0.0162(10) -0.0027(9) -0.0070(9)
O7 0.0381(13) 0.0402(13) 0.0404(14) 0.0092(10) -0.0026(11) -0.0086(10)
N4 0.0264(12) 0.0282(12) 0.0264(13) -0.0025(10) 0.0041(10) -0.0058(9)
N6 0.0221(13) 0.0449(16) 0.0490(18) -0.0089(13) -0.0057(12) 0.0046(11)
N7 0.0361(14) 0.0349(14) 0.0268(14) -0.0038(10) 0.0096(11) -0.0130(11)
N8 0.0371(16) 0.069(2) 0.0256(15) 0.0101(14) -0.0014(12) -0.0121(14)
N3 0.0329(13) 0.0206(11) 0.0228(13) -0.0013(9) -0.0027(10) -0.0048(9)
N5 0.0302(14) 0.0374(15) 0.0486(18) -0.0061(12) 0.0019(12) 0.0117(11)
N1 0.0197(11) 0.0196(11) 0.0227(12) 0.0031(9) -0.0047(9) -0.0017(8)
N16 0.0263(12) 0.0189(11) 0.0252(13) 0.0005(9) -0.0029(10) -0.0015(9)
N15 0.0242(12) 0.0235(12) 0.0275(13) 0.0027(9) -0.0001(10) 0.0014(9)
N2 0.0248(12) 0.0176(11) 0.0325(14) -0.0004(9) -0.0020(10) 0.0021(9)
N13 0.0248(12) 0.0187(11) 0.0244(12) 0.0026(9) -0.0051(10) -0.0007(8)
N14 0.0237(12) 0.0315(13) 0.0259(13) -0.0023(10) -0.0082(10) 0.0017(9)
N11 0.0277(12) 0.0243(12) 0.0230(12) 0.0011(9) 0.0040(10) 0.0038(9)
N12A 0.019(4) 0.032(3) 0.039(5) -0.019(3) 0.014(3) -0.011(3)
N12B 0.014(4) 0.023(3) 0.025(3) 0.001(2) 0.000(3) -0.005(3)
C4 0.0168(12) 0.0199(12) 0.0216(14) -0.0040(10) -0.0005(10) -0.0019(9)
C6 0.0223(14) 0.0276(14) 0.0266(15) -0.0059(11) -0.0016(11) -0.0009(11)
C7 0.0273(14) 0.0266(14) 0.0206(14) -0.0029(10) 0.0048(11) -0.0041(11)
C8 0.0231(14) 0.0346(16) 0.0234(16) 0.0045(11) 0.0000(11) -0.0046(11)
C3 0.0208(13) 0.0191(12) 0.0173(13) -0.0007(9) -0.0004(10) -0.0003(9)
C5 0.0208(13) 0.0243(14) 0.0286(15) -0.0035(11) -0.0001(11) 0.0014(10)
C1 0.0177(12) 0.0150(11) 0.0230(14) 0.0022(9) 0.0022(10) -0.0006(9)
C25 0.0223(14) 0.0276(14) 0.0248(15) 0.0065(11) -0.0045(11) -0.0046(10)
C23 0.0240(15) 0.0295(16) 0.0384(19) 0.0002(13) 0.0041(13) 0.0018(11)
C24 0.0233(15) 0.0345(17) 0.049(2) 0.0013(14) 0.0050(14) -0.0010(12)
C26 0.0323(15) 0.0215(13) 0.0240(15) 0.0040(10) -0.0088(12) -0.0056(11)
C27 0.050(2) 0.0347(17) 0.036(2) -0.0133(14) -0.0006(16) -0.0052(15)
C28 0.0381(18) 0.0240(15) 0.0309(18) -0.0047(12) -0.0050(14) 0.0021(12)
C2 0.0172(12) 0.0191(13) 0.0223(14) 0.0024(10) -0.0029(10) -0.0006(9)
C19 0.0227(13) 0.0185(12) 0.0276(15) -0.0023(10) 0.0033(11) -0.0006(10)
C20 0.0170(13) 0.0282(14) 0.0283(15) -0.0099(11) -0.0021(11) -0.0020(10)
C21 0.0268(17) 0.065(2) 0.0336(19) -0.0158(17) -0.0114(14) 0.0039(15)
C22 0.0264(16) 0.064(2) 0.0270(18) 0.0008(15) -0.0117(14) 0.0037(15)
C17 0.0381(18) 0.0259(15) 0.0321(18) 0.0099(13) -0.0064(14) -0.0018(12)
C18 0.0375(17) 0.0204(14) 0.0362(18) 0.0071(12) 0.0115(14) 0.0036(12)
C11 0.0241(14) 0.0249(14) 0.0234(15) 0.0001(11) 0.0016(11) 0.0031(11)
C12A 0.027(3) 0.025(3) 0.034(4) -0.012(3) 0.008(3) -0.002(2)
C12B 0.030(3) 0.018(3) 0.019(3) -0.002(2) 0.002(3) -0.003(2)
C14 0.057(2) 0.0262(16) 0.0320(19) 0.0019(13) 0.0107(17) 0.0083(15)
C13 0.0424(19) 0.0400(18) 0.0224(16) 0.0047(13) 0.0062(14) 0.0127(15)
C15A 0.063(5) 0.027(3) 0.037(4) 0.000(3) 0.003(3) -0.004(3)
C15B 0.026(3) 0.039(4) 0.045(4) 0.021(3) -0.005(3) -0.002(2)
C16 0.0285(19) 0.113(4) 0.105(4) -0.085(4) 0.020(2) -0.012(2)

loop_
_atom_type_symbol
_atom_type_description
_atom_type_scat_dispersion_real
_atom_type_scat_dispersion_imag
_atom_type_scat_source
Nd Nd -0.1943 3.0179 'International Tables Vol C Tables 4.2.6.8 and 6.1.1.4'
Mo Mo -1.6832 0.6857 'International Tables Vol C Tables 4.2.6.8 and 6.1.1.4'
C C 0.0033 0.0016 'International Tables Vol C Tables 4.2.6.8 and 6.1.1.4'
H H 0 0 'International Tables Vol C Tables 4.2.6.8 and 6.1.1.4'
N N 0.0061 0.0033 'International Tables Vol C Tables 4.2.6.8 and 6.1.1.4'
O O 0.0106 0.006 'International Tables Vol C Tables 4.2.6.8 and 6.1.1.4'

loop_
_geom_angle_atom_site_label_1
_geom_angle_atom_site_label_2
_geom_angle_atom_site_label_3
_geom_angle
_geom_angle_site_symmetry_1
_geom_angle_site_symmetry_3
O2 Nd1 O1 139.49(7) . .
O2 Nd1 N1 78.41(7) . .
O1 Nd1 N1 141.70(7) . .
O2 Nd1 N2 137.62(7) . 3_666
O1 Nd1 N2 72.36(7) . 3_666
N1 Nd1 N2 79.77(7) . 3_666
O2 Nd1 N3 73.22(7) . 4_575
O1 Nd1 N3 71.13(7) . 4_575
N1 Nd1 N3 134.63(7) . 4_575
N2 Nd1 N3 143.13(8) 3_666 4_575
O2 Nd1 N16 73.88(7) . .
O1 Nd1 N16 109.75(8) . .
N1 Nd1 N16 69.39(7) . .
N2 Nd1 N16 129.71(7) 3_666 .
N3 Nd1 N16 69.13(7) 4_575 .
O2 Nd1 N15 135.37(7) . .
O1 Nd1 N15 70.34(8) . .
N1 Nd1 N15 76.44(7) . .
N2 Nd1 N15 71.97(7) 3_666 .
N3 Nd1 N15 100.11(8) 4_575 .
N16 Nd1 N15 62.96(8) . .
O2 Nd1 N14 81.27(7) . .
O1 Nd1 N14 72.48(8) . .
N1 Nd1 N14 132.72(7) . .
N2 Nd1 N14 87.61(7) 3_666 .
N3 Nd1 N14 76.80(7) 4_575 .
N16 Nd1 N14 142.25(7) . .
N15 Nd1 N14 141.48(8) . .
O2 Nd1 N13 71.81(7) . .
O1 Nd1 N13 118.77(7) . .
N1 Nd1 N13 70.76(7) . .
N2 Nd1 N13 66.82(8) 3_666 .
N3 Nd1 N13 129.14(7) 4_575 .
N16 Nd1 N13 131.37(7) . .
N15 Nd1 N13 130.68(7) . .
N14 Nd1 N13 62.41(7) . .
C4 Mo1 C2 86.40(10) . .
C4 Mo1 C5 100.02(11) . .
C2 Mo1 C5 146.30(10) . .
C4 Mo1 C3 74.42(10) . .
C2 Mo1 C3 141.75(10) . .
C5 Mo1 C3 70.90(10) . .
C4 Mo1 C1 70.55(9) . .
C2 Mo1 C1 74.98(9) . .
C5 Mo1 C1 76.14(10) . .
C3 Mo1 C1 125.92(9) . .
C4 Mo1 C8 145.98(10) . .
C2 Mo1 C8 106.20(11) . .
C5 Mo1 C8 86.88(11) . .
C3 Mo1 C8 76.62(10) . .
C1 Mo1 C8 142.81(10) . .
C4 Mo1 C7 141.90(10) . .
C2 Mo1 C7 75.29(10) . .
C5 Mo1 C7 79.78(11) . .
C3 Mo1 C7 137.79(10) . .
C1 Mo1 C7 72.52(10) . .
C8 Mo1 C7 72.03(11) . .
C4 Mo1 C6 79.49(11) . .
C2 Mo1 C6 70.31(10) . .
C5 Mo1 C6 143.32(10) . .
C3 Mo1 C6 73.79(10) . .
C1 Mo1 C6 135.04(10) . .
C8 Mo1 C6 75.59(11) . .
C7 Mo1 C6 122.85(11) . .
C25 O5 C24 105.0(2) . .
C26 O6 C27 104.7(2) . .
C11 O1 Nd1 148.54(19) . .
C12A O2 C12B 46.2(4) . .
C12A O2 Nd1 147.7(4) . .
C12B O2 Nd1 157.1(3) . .
C19 O3 C18 104.6(2) . .
C20 O4 C21 103.6(2) . .
H7B O7 H7A 96(3) . .
C3 N3 Nd1 170.5(2) . 4_676
C1 N1 Nd1 166.75(19) . .
C26 N16 C28 106.8(2) . .
C26 N16 Nd1 119.06(19) . .
C28 N16 Nd1 134.12(19) . .
C25 N15 C23 106.4(2) . .
C25 N15 Nd1 118.5(2) . .
C23 N15 Nd1 134.49(18) . .
C2 N2 Nd1 161.8(2) . 3_666
C19 N13 C17 106.3(2) . .
C19 N13 Nd1 118.53(18) . .
C17 N13 Nd1 134.96(18) . .
C20 N14 C22 105.8(3) . .
C20 N14 Nd1 118.72(18) . .
C22 N14 Nd1 135.2(2) . .
C11 N11 C13 121.5(3) . .
C11 N11 C14 121.1(3) . .
C13 N11 C14 117.5(3) . .
N12B N12A C12B 121.1(18) . .
N12B N12A C12A 75.4(15) . .
C12B N12A C12A 49.6(6) . .
N12B N12A C16 60.6(12) . .
C12B N12A C16 162.2(9) . .
C12A N12A C16 135.9(7) . .
N12B N12A C15A 160.7(16) . .
C12B N12A C15A 68.9(7) . .
C12A N12A C15A 118.1(7) . .
C16 N12A C15A 104.7(7) . .
N12A N12B C12A 77.8(14) . .
N12A N12B C16 95.7(15) . .
C12A N12B C16 173.5(7) . .
C16 N12B C12B 129.1(6) . .
N12A N12B C15B 148.2(16) . .
C12A N12B C15B 75.3(6) . .
C16 N12B C15B 111.1(6) . .
C12B N12B C15B 119.8(6) . .
N4 C4 Mo1 178.8(2) . .
N6 C6 Mo1 178.9(3) . .
N7 C7 Mo1 177.5(3) . .
N8 C8 Mo1 178.2(3) . .
N3 C3 Mo1 179.2(2) . .
N5 C5 Mo1 177.2(3) . .
N1 C1 Mo1 178.0(2) . .
N15 C25 O5 120.1(3) . .
N15 C25 C26 119.6(3) . .
O5 C25 C26 120.2(2) . .
N15 C23 C24 104.1(2) . .
N15 C23 H23B 113(2) . .
C24 C23 H23B 113(2) . .
N15 C23 H23A 109(2) . .
C24 C23 H23A 112(2) . .
H23B C23 H23A 105(3) . .
O5 C24 C23 104.4(2) . .
O5 C24 H24A 109(2) . .
C23 C24 H24A 110(2) . .
O5 C24 H24B 114(3) . .
C23 C24 H24B 106(3) . .
H24A C24 H24B 113(4) . .
N16 C26 O6 119.6(3) . .
N16 C26 C25 119.7(2) . .
O6 C26 C25 120.7(3) . .
O6 C27 C28 104.3(2) . .
O6 C27 H27A 88(3) . .
C28 C27 H27A 111(3) . .
O6 C27 H27B 110(3) . .
C28 C27 H27B 116(3) . .
H27A C27 H27B 123(4) . .
N16 C28 C27 104.3(3) . .
N16 C28 H28B 110(2) . .
C27 C28 H28B 112(2) . .
N16 C28 H28A 108(2) . .
C27 C28 H28A 111(2) . .
H28B C28 H28A 112(3) . .
N2 C2 Mo1 178.9(3) . .
N13 C19 O3 120.4(3) . .
N13 C19 C20 119.5(2) . .
O3 C19 C20 120.1(2) . .
N14 C20 O4 120.7(3) . .
N14 C20 C19 120.8(2) . .
O4 C20 C19 118.5(3) . .
O4 C21 C22 104.1(2) . .
O4 C21 H21B 107(2) . .
C22 C21 H21B 109(2) . .
O4 C21 H21A 104(2) . .
C22 C21 H21A 113(2) . .
H21B C21 H21A 119(3) . .
N14 C22 C21 103.9(3) . .
N14 C22 H22A 110(2) . .
C21 C22 H22A 109(2) . .
N14 C22 H22B 109(2) . .
C21 C22 H22B 110(2) . .
H22A C22 H22B 115(3) . .
N13 C17 C18 104.3(2) . .
N13 C17 H17B 109(2) . .
C18 C17 H17B 112(2) . .
N13 C17 H17A 107(2) . .
C18 C17 H17A 114(2) . .
H17B C17 H17A 109(3) . .
O3 C18 C17 104.3(2) . .
O3 C18 H18B 107(2) . .
C17 C18 H18B 114(2) . .
O3 C18 H18A 99(2) . .
C17 C18 H18A 119(2) . .
H18B C18 H18A 111(3) . .
O1 C11 N11 123.9(3) . .
O1 C11 H11 121(2) . .
N11 C11 H11 115(2) . .
C12B C12A O2 75.1(6) . .
C12B C12A N12B 70.2(6) . .
O2 C12A N12B 145.4(7) . .
O2 C12A N12A 119.4(7) . .
C12B C12A C15B 127.0(7) . .
O2 C12A C15B 157.8(6) . .
N12B C12A C15B 56.8(4) . .
N12A C12A C15B 82.6(5) . .
N12A C12B C12A 85.5(8) . .
N12A C12B O2 142.8(8) . .
C12A C12B O2 58.6(5) . .
C12A C12B N12B 65.2(6) . .
O2 C12B N12B 123.9(5) . .
N12A C12B C15A 74.6(8) . .
C12A C12B C15A 158.8(8) . .
O2 C12B C15A 138.8(6) . .
N12B C12B C15A 96.2(6) . .
N11 C14 H14C 108(2) . .
N11 C14 H14A 111(2) . .
H14C C14 H14A 114(4) . .
N11 C14 H14B 110(3) . .
H14C C14 H14B 112(4) . .
H14A C14 H14B 102(4) . .
N11 C13 H13C 111(3) . .
N11 C13 H13A 109(2) . .
H13C C13 H13A 113(3) . .
N11 C13 H13B 109(2) . .
H13C C13 H13B 101(4) . .
H13A C13 H13B 113(3) . .
N12B C15B C12A 47.9(4) . .

loop_
_geom_bond_atom_site_label_1
_geom_bond_atom_site_label_2
_geom_bond_distance
_geom_bond_site_symmetry_2
Nd1 O2 2.381(2) .
Nd1 O1 2.404(2) .
Nd1 N1 2.552(2) .
Nd1 N2 2.564(2) 3_666
Nd1 N3 2.584(2) 4_575
Nd1 N16 2.606(2) .
Nd1 N15 2.613(2) .
Nd1 N14 2.638(2) .
Nd1 N13 2.660(2) .
Mo1 C4 2.154(3) .
Mo1 C2 2.155(3) .
Mo1 C5 2.155(3) .
Mo1 C3 2.157(3) .
Mo1 C1 2.159(3) .
Mo1 C8 2.162(3) .
Mo1 C7 2.164(3) .
Mo1 C6 2.167(3) .
O5 C25 1.333(3) .
O5 C24 1.469(4) .
O6 C26 1.342(3) .
O6 C27 1.480(4) .
O1 C11 1.248(4) .
O2 C12A 1.178(6) .
O2 C12B 1.334(7) .
O3 C19 1.340(3) .
O3 C18 1.478(4) .
O4 C20 1.342(3) .
O4 C21 1.476(4) .
O7 H7B 1.04(5) .
O7 H7A 1.05(5) .
N4 C4 1.156(4) .
N6 C6 1.150(4) .
N7 C7 1.146(4) .
N8 C8 1.147(4) .
N3 C3 1.154(3) .
N3 Nd1 2.584(2) 4_676
N5 C5 1.148(4) .
N1 C1 1.146(4) .
N16 C26 1.264(4) .
N16 C28 1.477(4) .
N15 C25 1.274(4) .
N15 C23 1.477(4) .
N2 C2 1.146(3) .
N2 Nd1 2.564(2) 3_666
N13 C19 1.268(3) .
N13 C17 1.481(4) .
N14 C20 1.264(4) .
N14 C22 1.481(4) .
N11 C11 1.307(4) .
N11 C13 1.462(4) .
N11 C14 1.464(4) .
N12A N12B 0.602(7) .
N12A C12B 0.924(9) .
N12A C12A 1.304(11) .
N12A C16 1.487(8) .
N12A C15A 1.498(11) .
N12B C12A 1.291(10) .
N12B C16 1.301(9) .
N12B C12B 1.338(8) .
N12B C15B 1.455(8) .
C25 C26 1.468(4) .
C23 C24 1.534(4) .
C23 H23B 1.03(4) .
C23 H23A 0.98(4) .
C24 H24A 0.94(4) .
C24 H24B 1.01(5) .
C27 C28 1.519(5) .
C27 H27A 0.94(5) .
C27 H27B 1.16(5) .
C28 H28B 0.92(4) .
C28 H28A 0.95(4) .
C19 C20 1.475(4) .
C21 C22 1.525(5) .
C21 H21B 0.97(4) .
C21 H21A 0.97(4) .
C22 H22A 0.98(4) .
C22 H22B 0.98(4) .
C17 C18 1.531(4) .
C17 H17B 0.95(4) .
C17 H17A 0.97(4) .
C18 H18B 1.02(4) .
C18 H18A 0.93(4) .
C11 H11 0.95(3) .
C12A C12B 0.996(8) .
C12A C15B 1.681(9) .
C12B C15A 1.449(9) .
C14 H14C 1.00(5) .
C14 H14A 0.94(4) .
C14 H14B 1.00(5) .
C13 H13C 1.01(5) .
C13 H13A 0.94(4) .
C13 H13B 1.04(4) .

loop_
_geom_torsion_atom_site_label_1
_geom_torsion_atom_site_label_2
_geom_torsion_atom_site_label_3
_geom_torsion_atom_site_label_4
_geom_torsion
_geom_torsion_site_symmetry_1
O2 Nd1 O1 C11 33.1(4) .
N1 Nd1 O1 C11 -136.4(4) .
N2 Nd1 O1 C11 178.3(4) 3_666
N3 Nd1 O1 C11 3.5(4) 4_575
N16 Nd1 O1 C11 -55.0(4) .
N15 Nd1 O1 C11 -105.1(4) .
N14 Nd1 O1 C11 85.2(4) .
N13 Nd1 O1 C11 128.5(4) .
O1 Nd1 O2 C12A 11.4(6) .
N1 Nd1 O2 C12A -175.2(6) .
N2 Nd1 O2 C12A -114.8(6) 3_666
N3 Nd1 O2 C12A 40.6(6) 4_575
N16 Nd1 O2 C12A 113.1(6) .
N15 Nd1 O2 C12A 128.0(6) .
N14 Nd1 O2 C12A -38.2(6) .
N13 Nd1 O2 C12A -101.9(6) .
O1 Nd1 O2 C12B 126.2(7) .
N1 Nd1 O2 C12B -60.5(7) .
N2 Nd1 O2 C12B 0.0(8) 3_666
N3 Nd1 O2 C12B 155.4(7) 4_575
N16 Nd1 O2 C12B -132.1(7) .
N15 Nd1 O2 C12B -117.2(7) .
N14 Nd1 O2 C12B 76.6(7) .
N13 Nd1 O2 C12B 12.9(7) .
O2 Nd1 N1 C1 -74.7(10) .
O1 Nd1 N1 C1 98.4(10) .
N2 Nd1 N1 C1 141.9(10) 3_666
N3 Nd1 N1 C1 -22.7(10) 4_575
N16 Nd1 N1 C1 2.3(9) .
N15 Nd1 N1 C1 68.2(9) .
N14 Nd1 N1 C1 -141.1(9) .
N13 Nd1 N1 C1 -149.2(10) .
O2 Nd1 N16 C26 169.6(2) .
O1 Nd1 N16 C26 -52.9(2) .
N1 Nd1 N16 C26 86.2(2) .
N2 Nd1 N16 C26 30.1(2) 3_666
N3 Nd1 N16 C26 -112.6(2) 4_575
N15 Nd1 N16 C26 1.3(2) .
N14 Nd1 N16 C26 -139.6(2) .
N13 Nd1 N16 C26 123.0(2) .
O2 Nd1 N16 C28 -9.1(3) .
O1 Nd1 N16 C28 128.3(3) .
N1 Nd1 N16 C28 -92.6(3) .
N2 Nd1 N16 C28 -148.6(2) 3_666
N3 Nd1 N16 C28 68.7(3) 4_575
N15 Nd1 N16 C28 -177.4(3) .
N14 Nd1 N16 C28 41.7(3) .
N13 Nd1 N16 C28 -55.7(3) .
O2 Nd1 N15 C25 -19.6(3) .
O1 Nd1 N15 C25 122.3(2) .
N1 Nd1 N15 C25 -77.0(2) .
N2 Nd1 N15 C25 -160.5(2) 3_666
N3 Nd1 N15 C25 56.7(2) 4_575
N16 Nd1 N15 C25 -3.5(2) .
N14 Nd1 N15 C25 138.2(2) .
N13 Nd1 N15 C25 -126.1(2) .
O2 Nd1 N15 C23 171.2(2) .
O1 Nd1 N15 C23 -46.9(3) .
N1 Nd1 N15 C23 113.8(3) .
N2 Nd1 N15 C23 30.3(3) 3_666
N3 Nd1 N15 C23 -112.5(3) 4_575
N16 Nd1 N15 C23 -172.7(3) .
N14 Nd1 N15 C23 -31.0(3) .
N13 Nd1 N15 C23 64.7(3) .
O2 Nd1 N13 C19 90.5(2) .
O1 Nd1 N13 C19 -46.6(2) .
N1 Nd1 N13 C19 174.2(2) .
N2 Nd1 N13 C19 -98.9(2) 3_666
N3 Nd1 N13 C19 41.8(2) 4_575
N16 Nd1 N13 C19 137.8(2) .
N15 Nd1 N13 C19 -134.6(2) .
N14 Nd1 N13 C19 1.0(2) .
O2 Nd1 N13 C17 -95.3(3) .
O1 Nd1 N13 C17 127.6(3) .
N1 Nd1 N13 C17 -11.6(3) .
N2 Nd1 N13 C17 75.3(3) 3_666
N3 Nd1 N13 C17 -144.1(3) 4_575
N16 Nd1 N13 C17 -48.1(3) .
N15 Nd1 N13 C17 39.5(3) .
N14 Nd1 N13 C17 175.2(3) .
O2 Nd1 N14 C20 -76.3(2) .
O1 Nd1 N14 C20 134.9(2) .
N1 Nd1 N14 C20 -11.0(3) .
N2 Nd1 N14 C20 62.7(2) 3_666
N3 Nd1 N14 C20 -151.0(2) 4_575
N16 Nd1 N14 C20 -125.2(2) .
N15 Nd1 N14 C20 119.3(2) .
N13 Nd1 N14 C20 -2.3(2) .
O2 Nd1 N14 C22 110.5(3) .
O1 Nd1 N14 C22 -38.3(3) .
N1 Nd1 N14 C22 175.7(3) .
N2 Nd1 N14 C22 -110.6(3) 3_666
N3 Nd1 N14 C22 35.8(3) 4_575
N16 Nd1 N14 C22 61.5(3) .
N15 Nd1 N14 C22 -53.9(3) .
N13 Nd1 N14 C22 -175.6(3) .
C12B N12A N12B C12A -20.0(14) .
C16 N12A N12B C12A -179.4(6) .
C15A N12A N12B C12A -137(5) .
C12B N12A N12B C16 159.4(11) .
C12A N12A N12B C16 179.4(6) .
C15A N12A N12B C16 43(5) .
C12A N12A N12B C12B 20.0(14) .
C16 N12A N12B C12B -159.4(11) .
C15A N12A N12B C12B -117(5) .
C12B N12A N12B C15B -53(4) .
C12A N12A N12B C15B -33(3) .
C16 N12A N12B C15B 148(3) .
C15A N12A N12B C15B -169(2) .
C17 N13 C19 O3 1.8(4) .
Nd1 N13 C19 O3 177.55(18) .
C17 N13 C19 C20 -175.6(3) .
Nd1 N13 C19 C20 0.2(3) .
C18 O3 C19 N13 -3.8(3) .
C18 O3 C19 C20 173.5(3) .
C22 N14 C20 O4 0.0(4) .
Nd1 N14 C20 O4 -175.02(19) .
C22 N14 C20 C19 178.5(3) .
Nd1 N14 C20 C19 3.5(4) .
C21 O4 C20 N14 9.1(4) .
C21 O4 C20 C19 -169.5(3) .
N13 C19 C20 N14 -2.5(4) .
O3 C19 C20 N14 -179.9(3) .
N13 C19 C20 O4 176.0(3) .
O3 C19 C20 O4 -1.4(4) .
C20 O4 C21 C22 -13.3(3) .
C20 N14 C22 C21 -8.8(4) .
Nd1 N14 C22 C21 165.0(2) .
O4 C21 C22 N14 13.6(4) .
C19 N13 C17 C18 1.0(3) .
Nd1 N13 C17 C18 -173.70(19) .
C19 O3 C18 C17 3.9(3) .
N13 C17 C18 O3 -3.0(3) .
Nd1 O1 C11 N11 -170.9(3) .
C13 N11 C11 O1 -178.9(3) .
C14 N11 C11 O1 0.6(5) .
Nd1 O2 C12A C12B 150.7(5) .
C12B O2 C12A N12B -0.6(9) .
Nd1 O2 C12A N12B 150.2(8) .
C12B O2 C12A N12A 8.3(5) .
Nd1 O2 C12A N12A 159.0(5) .
Nd1 O2 C12A C15B -29.2(18) .
N12A N12B C12A C12B 16.8(12) .
C15B N12B C12A C12B 179.7(6) .
N12A N12B C12A O2 17.4(18) .
C12B N12B C12A O2 0.6(9) .
C15B N12B C12A O2 -179.7(10) .
C12B N12B C12A N12A -16.8(12) .
C15B N12B C12A N12A 162.9(14) .
N12A N12B C12A C15B -162.9(14) .
C12B N12B C12A C15B -179.7(6) .
N12B N12A C12A C12B -157.4(16) .
C16 N12A C12A C12B -156.6(12) .
C15A N12A C12A C12B 7.8(7) .
N12B N12A C12A O2 -168.8(12) .
C12B N12A C12A O2 -11.4(7) .
C16 N12A C12A O2 -168.0(7) .
C15A N12A C12A O2 -3.7(9) .
C12B N12A C12A N12B 157.4(16) .
C16 N12A C12A N12B 0.7(8) .
C15A N12A C12A N12B 165.1(17) .
N12B N12A C12A C15B 14.3(12) .
C12B N12A C12A C15B 171.7(7) .
C16 N12A C12A C15B 15.1(9) .
C15A N12A C12A C15B 179.5(6) .
N12B N12A C12B C12A 25.8(18) .
C16 N12A C12B C12A 116(3) .
C15A N12A C12B C12A -172.7(6) .
N12B N12A C12B O2 40(2) .
C12A N12A C12B O2 14.6(9) .
C16 N12A C12B O2 130(3) .
C15A N12A C12B O2 -158.1(11) .
C12A N12A C12B N12B -25.8(18) .
C16 N12A C12B N12B 90(3) .
C15A N12A C12B N12B 161.6(19) .
N12B N12A C12B C15A -161.6(19) .
C12A N12A C12B C15A 172.7(6) .
C16 N12A C12B C15A -72(3) .
O2 C12A C12B N12A 169.7(6) .
N12B C12A C12B N12A -10.6(7) .
C15B C12A C12B N12A -10.3(9) .
N12B C12A C12B O2 179.7(5) .
N12A C12A C12B O2 -169.7(6) .
C15B C12A C12B O2 180.0(8) .
O2 C12A C12B N12B -179.7(5) .
N12A C12A C12B N12B 10.6(7) .
C15B C12A C12B N12B 0.3(7) .
O2 C12A C12B C15A 149.8(19) .
N12B C12A C12B C15A -31(2) .
N12A C12A C12B C15A -19.9(18) .
C15B C12A C12B C15A -30(2) .
C12A O2 C12B N12A -17.1(11) .
Nd1 O2 C12B N12A -154.9(9) .
Nd1 O2 C12B C12A -137.8(7) .
C12A O2 C12B N12B 0.4(6) .
Nd1 O2 C12B N12B -137.4(6) .
C12A O2 C12B C15A -164.0(10) .
Nd1 O2 C12B C15A 58.2(11) .
C12A N12B C12B N12A 151(2) .
C16 N12B C12B N12A -26.8(15) .
C15B N12B C12B N12A 151(2) .
N12A N12B C12B C12A -151(2) .
C16 N12B C12B C12A -178.3(9) .
C15B N12B C12B C12A -0.3(7) .
N12A N12B C12B O2 -151.8(18) .
C12A N12B C12B O2 -0.4(5) .
C16 N12B C12B O2 -178.7(6) .
C15B N12B C12B O2 -0.7(10) .
N12A N12B C12B C15A 17.9(19) .
C12A N12B C12B C15A 169.4(7) .
C16 N12B C12B C15A -9.0(9) .
C15B N12B C12B C15A 169.0(6) .
C12A C12B C15A N12A 20.6(19) .
O2 C12B C15A N12A 160.0(10) .
N12B C12B C15A N12A -7.0(7) .
N12B N12A C15A C12B 125(5) .
C12A N12A C15A C12B -6.3(5) .
C16 N12A C15A C12B 162.5(8) .
N12A N12B C15B C12A 33(3) .
C16 N12B C15B C12A 178.6(8) .
C12B N12B C15B C12A 0.2(5) .
C12B C12A C15B N12B -0.3(7) .
N12A C12A C15B N12B -7.7(6) .
C12B N12B C16 N12A 15.6(9) .
C15B N12B C16 N12A -162.6(17) .
C12B N12A C16 N12B -100(3) .
C12A N12A C16 N12B -0.8(9) .
C15A N12A C16 N12B -166.6(16) .
